data_4121388
loop_
_publ_author_name
'Chongin Pak'
'Saeed Kamali'
'Joyce Pham'
'Kathleen Lee'
'Joshua T. Greenfield'
'Kirill Kovnir'

_publ_contact_author_address
;
Department of Chemistry
University of california at Davis
One Shields Ave
Davis CA 95616 
USA
;
_publ_contact_author_email kkovnir@ucdavis.edu
_publ_contact_author_fax (530)7525563
_publ_contact_author_name 'Kovnir, Kirill'
_publ_contact_author_phone (530)7528995
_publ_section_title
;
 Chemical Excision of Tetrahedral FeSe2 Chains from the Superconductor
 FeSe: Synthesis, Crystal Structure, and Magnetism of Fe3Se4(en)2
;
_journal_name_full 'Journal of the American Chemical Society'
_journal_page_first 19111
_journal_page_last 19114
_journal_paper_doi 10.1021/ja410820u
_journal_volume 135
_journal_year 2013
_chemical_formula_sum 'C4 H16 Fe3 N4 Se4'
_chemical_formula_weight 603.60
_chemical_name_systematic
; 
 ? 
;
_space_group_IT_number 15
_symmetry_cell_setting monoclinic
_symmetry_space_group_name_Hall '-C 2yc'
_symmetry_space_group_name_H-M 'C 1 2/c 1'
_atom_sites_solution_hydrogens geom
_atom_sites_solution_primary direct
_atom_sites_solution_secondary difmap
_audit_creation_method manual
_cell_angle_alpha 90.00
_cell_angle_beta 121.075(2)
_cell_angle_gamma 90.00
_cell_formula_units_Z 4
_cell_length_a 17.205(2)
_cell_length_b 7.9085(9)
_cell_length_c 11.6143(14)
_cell_measurement_temperature 90(2)
_cell_volume 1353.5(3)
_computing_cell_refinement 'SMART V5.625 (Bruker, 2000)'
_computing_data_collection 'SMART V5.625 (Bruker, 2000)'
_computing_data_reduction 'SAINT V6.32 (Bruker, 2001)'
_computing_molecular_graphics 'ATOMS V6.4.1'
_computing_publication_material 'SHELXL-97 (Sheldrick, 1997)'
_computing_structure_refinement 'SHELXL-97 (Sheldrick, 1997)'
_computing_structure_solution 'SHELXS-97 (Sheldrick, 1990)'
_diffrn_ambient_temperature 90(2)
_diffrn_measured_fraction_theta_full 1.000
_diffrn_measured_fraction_theta_max 1.000
_diffrn_measurement_device_type 'Bruker APEX II CCD area-detector'
_diffrn_measurement_method 'profile data from \w scans'
_diffrn_radiation_monochromator graphite
_diffrn_radiation_source 'fine-focus sealed tube'
_diffrn_radiation_type MoK\a
_diffrn_radiation_wavelength 0.71073
_diffrn_reflns_av_R_equivalents 0.0782
_diffrn_reflns_av_sigmaI/netI 0.0640
_diffrn_reflns_limit_h_max 23
_diffrn_reflns_limit_h_min -22
_diffrn_reflns_limit_k_max 10
_diffrn_reflns_limit_k_min -10
_diffrn_reflns_limit_l_max 15
_diffrn_reflns_limit_l_min -15
_diffrn_reflns_number 8288
_diffrn_reflns_theta_full 28.99
_diffrn_reflns_theta_max 28.99
_diffrn_reflns_theta_min 2.76
_exptl_absorpt_coefficient_mu 13.902
_exptl_absorpt_correction_T_max 0.8735
_exptl_absorpt_correction_T_min 0.4428
_exptl_absorpt_correction_type multi-scan
_exptl_absorpt_process_details 'SADABS v2.03 (Bruker, 2003)'
_exptl_crystal_colour black
_exptl_crystal_density_diffrn 2.962
_exptl_crystal_description needle
_exptl_crystal_F_000 1128
_exptl_crystal_size_max 0.07
_exptl_crystal_size_mid 0.01
_exptl_crystal_size_min 0.01
_refine_diff_density_max 1.237
_refine_diff_density_min -0.935
_refine_diff_density_rms 0.257
_refine_ls_extinction_method none
_refine_ls_goodness_of_fit_ref 1.002
_refine_ls_hydrogen_treatment mixed
_refine_ls_matrix_type full
_refine_ls_number_parameters 94
_refine_ls_number_reflns 1795
_refine_ls_number_restraints 4
_refine_ls_restrained_S_all 1.001
_refine_ls_R_factor_all 0.0732
_refine_ls_R_factor_gt 0.0388
_refine_ls_shift/su_max 0.000
_refine_ls_shift/su_mean 0.000
_refine_ls_structure_factor_coef Fsqd
_refine_ls_weighting_details 'calc w=1/[\s^2^(Fo^2^)+(0.0324P)^2^+0.0000P] where P=(Fo^2^+2Fc^2^)/3'
_refine_ls_weighting_scheme calc
_refine_ls_wR_factor_gt 0.0716
_refine_ls_wR_factor_ref 0.0837
_reflns_number_gt 1224
_reflns_number_total 1795
_reflns_threshold_expression >2sigma(I)
_cod_data_source_file ja410820u_si_002.cif
_cod_data_source_block C4H16Fe3N4Se4
_cod_original_cell_volume 1353.6(3)
_cod_database_code 4121388

loop_
_symmetry_equiv_pos_as_xyz
'x, y, z'
'-x, y, -z+1/2'
'x+1/2, y+1/2, z'
'-x+1/2, y+1/2, -z+1/2'
'-x, -y, -z'
'x, -y, z-1/2'
'-x+1/2, -y+1/2, -z'
'x+1/2, -y+1/2, z-1/2'

loop_
_atom_site_label
_atom_site_type_symbol
_atom_site_fract_x
_atom_site_fract_y
_atom_site_fract_z
_atom_site_U_iso_or_equiv
_atom_site_adp_type
_atom_site_occupancy
_atom_site_symmetry_multiplicity
_atom_site_calc_flag
_atom_site_refinement_flags
Se1 Se 0.37266(4) 0.01135(8) 0.15326(6) 0.01122(15) Uani 1 1 d .
Se2 Se 0.48896(4) 0.23512(8) 0.50092(6) 0.01242(15) Uani 1 1 d .
Fe1 Fe 0.49939(6) 0.01113(11) 0.37627(8) 0.0105(2) Uani 1 1 d .
Fe2 Fe 0.2500 0.2500 0.0000 0.0117(3) Uani 1 2 d S
N1 N 0.2414(4) 0.1355(7) -0.1783(6) 0.0135(11) Uani 1 1 d D
N2 N 0.1495(4) 0.0547(6) -0.0430(5) 0.0127(11) Uani 1 1 d D
C3 C 0.1979(5) -0.0338(8) -0.1970(7) 0.0151(13) Uani 1 1 d .
C4 C 0.1172(4) -0.0145(9) -0.1798(7) 0.0163(13) Uani 1 1 d .
H1B H 0.201(4) 0.191(8) -0.260(4) 0.020 Uiso 1 1 d D
H2A H 0.178(4) -0.027(6) 0.027(5) 0.020 Uiso 1 1 d D
H3A H 0.172(4) -0.086(9) -0.295(7) 0.020 Uiso 1 1 d .
H3B H 0.248(5) -0.102(9) -0.121(7) 0.020 Uiso 1 1 d .
H4B H 0.085(4) -0.125(9) -0.196(7) 0.020 Uiso 1 1 d .
H2B H 0.100(3) 0.106(8) -0.045(7) 0.020 Uiso 1 1 d D
H4A H 0.078(4) 0.059(9) -0.252(7) 0.020 Uiso 1 1 d .
H1A H 0.298(2) 0.121(9) -0.170(7) 0.020 Uiso 1 1 d D

loop_
_atom_site_aniso_label
_atom_site_aniso_U_11
_atom_site_aniso_U_22
_atom_site_aniso_U_33
_atom_site_aniso_U_23
_atom_site_aniso_U_13
_atom_site_aniso_U_12
Se1 0.0111(3) 0.0115(3) 0.0100(3) 0.0007(3) 0.0047(2) 0.0010(3)
Se2 0.0171(3) 0.0096(3) 0.0119(3) 0.0005(3) 0.0084(3) 0.0000(3)
Fe1 0.0117(4) 0.0101(4) 0.0099(4) -0.0006(4) 0.0059(4) -0.0009(4)
Fe2 0.0123(6) 0.0106(6) 0.0119(6) -0.0021(5) 0.0060(5) -0.0013(5)
N1 0.012(3) 0.012(3) 0.018(3) 0.001(2) 0.008(2) -0.002(2)
N2 0.015(3) 0.010(2) 0.010(3) 0.002(2) 0.004(2) 0.002(2)
C3 0.019(3) 0.010(3) 0.020(4) 0.001(3) 0.013(3) 0.000(3)
C4 0.014(3) 0.018(3) 0.013(3) -0.001(3) 0.005(3) -0.003(3)

loop_
_atom_type_symbol
_atom_type_description
_atom_type_scat_dispersion_real
_atom_type_scat_dispersion_imag
_atom_type_scat_source
C C 0.0033 0.0016 'International Tables Vol C Tables 4.2.6.8 and 6.1.1.4'
Fe Fe 0.3463 0.8444 'International Tables Vol C Tables 4.2.6.8 and 6.1.1.4'
N N 0.0061 0.0033 'International Tables Vol C Tables 4.2.6.8 and 6.1.1.4'
Se Se -0.0929 2.2259 'International Tables Vol C Tables 4.2.6.8 and 6.1.1.4'
H H 0.0000 0.0000 'International Tables Vol C Tables 4.2.6.8 and 6.1.1.4'

loop_
_geom_angle_atom_site_label_1
_geom_angle_atom_site_label_2
_geom_angle_atom_site_label_3
_geom_angle
_geom_angle_site_symmetry_1
_geom_angle_site_symmetry_3
Fe1 Se1 Fe1 76.22(4) . 2_655
Fe1 Se1 Fe2 133.19(3) . .
Fe1 Se1 Fe2 111.65(3) 2_655 .
Fe1 Se2 Fe1 74.99(4) . 5_656
Se2 Fe1 Se2 105.01(4) . 5_656
Se2 Fe1 Se1 110.61(4) . .
Se2 Fe1 Se1 113.81(4) 5_656 .
Se2 Fe1 Se1 117.06(4) . 2_655
Se2 Fe1 Se1 106.82(4) 5_656 2_655
Se1 Fe1 Se1 103.78(4) . 2_655
Se2 Fe1 Fe1 52.63(3) . 5_656
Se2 Fe1 Fe1 52.38(3) 5_656 5_656
Se1 Fe1 Fe1 128.38(5) . 5_656
Se1 Fe1 Fe1 127.67(5) 2_655 5_656
Se2 Fe1 Fe1 130.93(3) . 2_655
Se2 Fe1 Fe1 124.06(3) 5_656 2_655
Se1 Fe1 Fe1 52.25(3) . 2_655
Se1 Fe1 Fe1 51.53(3) 2_655 2_655
Fe1 Fe1 Fe1 176.41(4) 5_656 2_655
N2 Fe2 N2 180.0 7 .
N2 Fe2 N1 99.67(19) 7 .
N2 Fe2 N1 80.33(19) . .
N2 Fe2 N1 80.33(19) 7 7
N2 Fe2 N1 99.67(19) . 7
N1 Fe2 N1 180.0 . 7
N2 Fe2 Se1 94.98(13) 7 .
N2 Fe2 Se1 85.02(13) . .
N1 Fe2 Se1 89.02(14) . .
N1 Fe2 Se1 90.98(14) 7 .
N2 Fe2 Se1 85.02(13) 7 7
N2 Fe2 Se1 94.98(13) . 7
N1 Fe2 Se1 90.98(14) . 7
N1 Fe2 Se1 89.02(14) 7 7
Se1 Fe2 Se1 180.0 . 7
C3 N1 Fe2 107.0(4) . .
C3 N1 H1B 102(4) . .
Fe2 N1 H1B 114(4) . .
C3 N1 H1A 109(4) . .
Fe2 N1 H1A 113(4) . .
H1B N1 H1A 111(6) . .
C4 N2 Fe2 108.7(4) . .
C4 N2 H2A 114(4) . .
Fe2 N2 H2A 107(4) . .
C4 N2 H2B 108(4) . .
Fe2 N2 H2B 108(4) . .
H2A N2 H2B 112(6) . .
N1 C3 C4 108.4(5) . .
N1 C3 H3A 114(4) . .
C4 C3 H3A 106(4) . .
N1 C3 H3B 102(4) . .
C4 C3 H3B 112(4) . .
H3A C3 H3B 114(5) . .
N2 C4 C3 108.4(5) . .
N2 C4 H4B 113(4) . .
C3 C4 H4B 110(4) . .
N2 C4 H4A 115(4) . .
C3 C4 H4A 103(4) . .
H4B C4 H4A 107(5) . .

loop_
_geom_bond_atom_site_label_1
_geom_bond_atom_site_label_2
_geom_bond_distance
_geom_bond_site_symmetry_2
Se1 Fe1 2.3733(10) .
Se1 Fe1 2.3967(10) 2_655
Se1 Fe2 2.7030(6) .
Se2 Fe1 2.3525(11) .
Se2 Fe1 2.3605(11) 5_656
Fe1 Se2 2.3606(11) 5_656
Fe1 Se1 2.3966(10) 2_655
Fe1 Fe1 2.8688(17) 5_656
Fe1 Fe1 2.9439(17) 2_655
Fe2 N2 2.176(5) 7
Fe2 N2 2.176(5) .
Fe2 N1 2.194(6) .
Fe2 N1 2.194(6) 7
Fe2 Se1 2.7030(6) 7
N1 C3 1.494(8) .
N1 H1B 0.95(2) .
N1 H1A 0.94(2) .
N2 C4 1.491(8) .
N2 H2A 0.95(2) .
N2 H2B 0.94(2) .
C3 C4 1.510(9) .
C3 H3A 1.07(6) .
C3 H3B 1.02(7) .
C4 H4B 1.00(7) .
C4 H4A 0.96(7) .
